data_2200078
loop_
_publ_author_name
'Du, Miao'
'Bu, Xian-He'
'Weng, Lin-Hong'
'Leng, Xue-Bing'
'Guo, Ya-Mei'

_publ_section_title
;
 Redetermination of [bis(2-pyridyl)amine-<i>N</i>,<i>N</i>']copper(II)
 diperchlorate
;
_journal_issue 1
_journal_name_full 'Acta Crystallographica Section E'
_journal_page_first m25
_journal_page_last m27
_journal_paper_doi 10.1107/S1600536800019103
_journal_volume 57
_journal_year 2001
_chemical_formula_iupac '[Cu (C10 H9 N3)2] (Cl O4)2'
_chemical_formula_moiety 'C20 H18 Cu N6 2+, 2Cl O4 1-'
_chemical_formula_structural '[Cu (C10 H9 N3)2] (Cl O4)2'
_chemical_formula_sum 'C20 H18 Cl2 Cu N6 O8'
_chemical_formula_weight 604.87
_chemical_name_systematic
;
[bis(2-pyridyl)amine-N,N']copper(II) diperchlorate
;
_space_group_IT_number 15
_symmetry_cell_setting monoclinic
_symmetry_space_group_name_Hall '-C 2yc'
_symmetry_space_group_name_H-M 'C 1 2/c 1'
_cell_angle_alpha 90.00
_cell_angle_beta 103.792(3)
_cell_angle_gamma 90.00
_cell_formula_units_Z 4
_cell_length_a 9.416(3)
_cell_length_b 12.955(4)
_cell_length_c 19.748(6)
_cell_measurement_reflns_used 4478
_cell_measurement_temperature 298(2)
_cell_measurement_theta_max 25.02
_cell_measurement_theta_min 2.12
_cell_volume 2339.5(13)
_computing_cell_refinement SMART
_computing_data_collection 'SMART (Bruker, 1998)'
_computing_data_reduction 'SAINT (Bruker, 1998)'
_computing_molecular_graphics 'XP (Bruker, 1997)'
_computing_structure_refinement 'SHELXL97 (Sheldrick, 1997)'
_computing_structure_solution 'SHELXS97 (Sheldrick, 1997)'
_diffrn_measurement_device CCD
_diffrn_measurement_method \w
_diffrn_radiation_type MoK\a
_diffrn_radiation_wavelength .71073
_diffrn_reflns_av_R_equivalents .0681
_diffrn_reflns_limit_h_max 11
_diffrn_reflns_limit_h_min -11
_diffrn_reflns_limit_k_max 15
_diffrn_reflns_limit_k_min -9
_diffrn_reflns_limit_l_max 23
_diffrn_reflns_limit_l_min -23
_diffrn_reflns_number 4515
_diffrn_reflns_theta_max 25.02
_exptl_absorpt_coefficient_mu 1.223
_exptl_absorpt_correction_T_max .750
_exptl_absorpt_correction_T_min .674
_exptl_absorpt_correction_type integration
_exptl_absorpt_process_details '(Bruker, 1998)'
_exptl_crystal_colour blue
_exptl_crystal_density_diffrn 1.717
_exptl_crystal_density_meas ?
_exptl_crystal_description prism
_exptl_crystal_F_000 1228
_exptl_crystal_size_max .35
_exptl_crystal_size_mid .30
_exptl_crystal_size_min .25
_refine_diff_density_max .40
_refine_diff_density_min -.36
_refine_ls_extinction_method none
_refine_ls_goodness_of_fit_ref 1.04
_refine_ls_hydrogen_treatment constr
_refine_ls_number_parameters 169
_refine_ls_number_reflns 1983
_refine_ls_R_factor_gt .043
_refine_ls_shift/su_max .002
_refine_ls_shift/su_mean .000
_refine_ls_structure_factor_coef Fsqd
_refine_ls_weighting_details 'calc w = 1/[\s^2^(Fo^2^)+(0.0612P)^2^+0.9728P] where P = (Fo^2^+2Fc^2^)/3'
_refine_ls_weighting_scheme calc
_refine_ls_wR_factor_ref .108
_reflns_number_gt 1790
_reflns_number_total 1983
_reflns_threshold_expression I>2\s(I)
_cod_data_source_file ob6011.cif
_cod_data_source_block I
_cod_depositor_comments
;
The following automatic conversions were performed:
'_symmetry_cell_setting' value 'Monoclinic' changed to 'monoclinic'
according to '/home/saulius/struct/CIF-dictionaries/cif_core.dic'
dictionary named 'cif_core.dic' version 2.4.1 from 2010-06-29.

Automatic conversion script
Id: cif_fix_enum 1527 2010-12-29 10:47:43Z saulius 

The following automatic conversions were performed:

'_symmetry_cell_setting' value 'Monoclinic' changed to 'monoclinic'
according to /home/saulius/struct/CIF-dictionaries/cif_core.dic
dictionary named 'cif_core.dic' version 2.4.1 from 2010-06-29.

Automatic conversion script
Id: cif_fix_values 1715 2011-07-08 13:25:40Z adriana 

The following automatic conversions were performed:

'_exptl_crystal_density_meas' value 'not measured' was changed to '?'
- the value is perceived as not measured.

Automatic conversion script
Id: cif_fix_values 3008 2015-01-20 13:52:24Z robertas 
;
_cod_original_cell_volume 2339.5(11)
_cod_original_sg_symbol_H-M 'C 2/c'
_cod_database_code 2200078

loop_
_symmetry_equiv_pos_as_xyz
'x, y, z'
'-x, y, -z+1/2'
'x+1/2, y+1/2, z'
'-x+1/2, y+1/2, -z+1/2'
'-x, -y, -z'
'x, -y, z-1/2'
'-x+1/2, -y+1/2, -z'
'x+1/2, -y+1/2, z-1/2'

loop_
_atom_site_label
_atom_site_fract_x
_atom_site_fract_y
_atom_site_fract_z
_atom_site_U_iso_or_equiv
_atom_site_adp_type
_atom_site_calc_flag
_atom_site_refinement_flags
_atom_site_occupancy
_atom_site_disorder_assembly
_atom_site_disorder_group
_atom_site_type_symbol
Cu1 .0000 .94442(3) .2500 .0330(2) Uani d S 1 . . Cu
N2 .1675(2) .99864(17) .32137(11) .0349(5) Uani d . 1 . . N
C6 .1893(3) .98516(19) .39013(13) .0320(5) Uani d . 1 . . C
C7 .3135(3) 1.0275(2) .43758(15) .0416(7) Uani d . 1 . . C
H7A .3269 1.0166 .4852 .050 Uiso calc R 1 . . H
C8 .4118(3) 1.0834(2) .41342(18) .0491(7) Uani d . 1 . . C
H8A .4932 1.1115 .4440 .059 Uiso calc R 1 . . H
C9 .3887(3) 1.0983(3) .34105(18) .0507(8) Uani d . 1 . . C
H9A .4549 1.1360 .3228 .061 Uiso calc R 1 . . H
C10 .2674(3) 1.0563(2) .29821(17) .0438(7) Uani d . 1 . . C
H10A .2519 1.0676 .2505 .053 Uiso calc R 1 . . H
Cl1 .67768(7) .69414(5) .10754(3) .0385(2) Uani d . 1 . . Cl
O1 .6102(3) .7784(2) .06531(19) .0868(10) Uani d . 1 . . O
O2 .8054(3) .7282(2) .15773(15) .0693(7) Uani d . 1 . . O
O3 .7168(3) .6117(2) .06682(15) .0809(9) Uani d . 1 . . O
O4 .5742(3) .6531(2) .14309(17) .0827(9) Uani d . 1 . . O
N1 -.1062(2) .89603(17) .31876(11) .0326(5) Uani d . 1 . . N
N3 .0894(3) .93107(17) .41728(11) .0369(5) Uani d . 1 . . N
H3B .1197 .9171 .4609 .044 Uiso calc R 1 . . H
C1 -.2435(3) .8573(2) .29427(15) .0416(6) Uani d . 1 . . C
H1A -.2813 .8553 .2463 .050 Uiso calc R 1 . . H
C2 -.3280(4) .8216(3) .33581(18) .0512(8) Uani d . 1 . . C
H2A -.4222 .7976 .3171 .061 Uiso calc R 1 . . H
C3 -.2686(4) .8221(2) .40798(17) .0497(8) Uani d . 1 . . C
H3A -.3233 .7977 .4381 .060 Uiso calc R 1 . . H
C4 -.1307(3) .8583(2) .43367(15) .0438(7) Uani d . 1 . . C
H4A -.0905 .8586 .4815 .053 Uiso calc R 1 . . H
C5 -.0496(3) .89501(19) .38814(13) .0325(5) Uani d . 1 . . C

loop_
_atom_site_aniso_label
_atom_site_aniso_U_11
_atom_site_aniso_U_22
_atom_site_aniso_U_33
_atom_site_aniso_U_12
_atom_site_aniso_U_13
_atom_site_aniso_U_23
Cu1 .0287(3) .0460(3) .0251(3) .000 .00804(19) .000
N2 .0335(12) .0397(12) .0321(11) .0015(10) .0088(9) .0029(9)
C6 .0302(13) .0329(12) .0321(13) .0043(11) .0057(10) .0009(10)
C7 .0392(16) .0459(15) .0351(14) .0018(13) -.0003(12) -.0004(12)
C8 .0353(15) .0482(16) .0571(19) -.0068(14) -.0023(13) -.0037(14)
C9 .0431(16) .0480(17) .0600(19) -.0139(15) .0107(14) .0043(14)
C10 .0428(17) .0464(16) .0440(16) -.0062(13) .0137(13) .0070(12)
Cl1 .0375(4) .0408(4) .0370(4) .0049(3) .0089(3) -.0008(2)
O1 .0678(18) .0675(16) .113(2) .0057(15) -.0019(16) .0378(17)
O2 .0538(14) .0722(16) .0726(17) .0001(13) -.0034(12) -.0210(13)
O3 .0832(19) .095(2) .0606(16) .0202(17) .0107(14) -.0334(15)
O4 .0735(19) .0824(19) .107(2) .0093(15) .0508(17) .0212(17)
N1 .0304(11) .0382(11) .0308(11) -.0025(10) .0100(9) -.0015(9)
N3 .0362(12) .0463(12) .0278(11) -.0022(10) .0070(9) .0061(9)
C1 .0382(15) .0484(16) .0372(14) -.0122(13) .0068(11) -.0033(12)
C2 .0409(16) .0616(19) .0522(17) -.0149(15) .0130(14) .0040(15)
C3 .0493(18) .0580(18) .0484(17) -.0079(15) .0245(14) .0068(14)
C4 .0473(17) .0517(16) .0355(15) .0013(14) .0160(12) .0079(12)
C5 .0356(14) .0328(12) .0300(13) .0024(11) .0098(10) .0000(10)

loop_
_atom_type_symbol
_atom_type_description
_atom_type_scat_dispersion_real
_atom_type_scat_dispersion_imag
_atom_type_scat_source
C C .0033 .0016 'International Tables Vol C Tables 4.2.6.8 and 6.1.1.4'
H H .0000 .0000 'International Tables Vol C Tables 4.2.6.8 and 6.1.1.4'
N N .0061 .0033 'International Tables Vol C Tables 4.2.6.8 and 6.1.1.4'
O O .0106 .0060 'International Tables Vol C Tables 4.2.6.8 and 6.1.1.4'
Cu Cu .3201 1.2651 'International Tables Vol C Tables 4.2.6.8 and 6.1.1.4'
Cl Cl .1484 .1585 'International Tables Vol C Tables 4.2.6.8 and 6.1.1.4'

loop_
_geom_angle_atom_site_label_1
_geom_angle_atom_site_label_2
_geom_angle_atom_site_label_3
_geom_angle_site_symmetry_1
_geom_angle_site_symmetry_3
_geom_angle
_geom_angle_publ_flag
N1 Cu1 N1 2 . 142.90(13) yes
N1 Cu1 N2 2 . 98.90(9) yes
N1 Cu1 N2 . . 94.09(9) yes
N1 Cu1 N2 2 2 94.09(9) no
N1 Cu1 N2 . 2 98.90(9) no
N2 Cu1 N2 . 2 138.37(13) yes
C6 N2 C10 . . 117.5(2) no
C6 N2 Cu1 . . 125.58(18) no
C10 N2 Cu1 . . 116.92(19) no
N2 C6 N3 . . 120.5(2) no
N2 C6 C7 . . 121.5(2) no
N3 C6 C7 . . 118.0(2) no
C8 C7 C6 . . 120.0(3) no
C7 C8 C9 . . 118.7(3) no
C10 C9 C8 . . 118.7(3) no
C9 C10 N2 . . 123.6(3) no
O1 Cl1 O4 . . 108.07(19) no
O1 Cl1 O2 . . 110.60(18) no
O4 Cl1 O2 . . 109.4(2) no
O1 Cl1 O3 . . 112.3(2) no
O4 Cl1 O3 . . 107.1(2) no
O2 Cl1 O3 . . 109.34(16) no
C5 N1 C1 . . 118.0(2) no
C5 N1 Cu1 . . 124.17(18) no
C1 N1 Cu1 . . 117.82(18) no
C5 N3 C6 . . 132.6(2) no
C2 C1 N1 . . 123.7(3) no
C1 C2 C3 . . 117.8(3) no
C4 C3 C2 . . 119.6(3) no
C3 C4 C5 . . 119.9(3) no
N1 C5 N3 . . 121.8(2) no
N1 C5 C4 . . 121.0(2) no
N3 C5 C4 . . 117.2(2) no

loop_
_geom_bond_atom_site_label_1
_geom_bond_atom_site_label_2
_geom_bond_site_symmetry_2
_geom_bond_distance
_geom_bond_publ_flag
Cu1 N1 2 1.971(2) no
Cu1 N1 . 1.971(2) yes
Cu1 N2 . 1.977(2) yes
Cu1 N2 2 1.977(2) no
N2 C6 . 1.335(4) no
N2 C10 . 1.363(4) no
C6 N3 . 1.380(3) no
C6 C7 . 1.422(4) no
C7 C8 . 1.348(5) no
C8 C9 . 1.407(5) no
C9 C10 . 1.362(4) no
Cl1 O1 . 1.428(3) no
Cl1 O4 . 1.432(3) no
Cl1 O2 . 1.433(2) no
Cl1 O3 . 1.437(3) no
N1 C5 . 1.347(3) no
N1 C1 . 1.364(4) no
N3 C5 . 1.380(4) no
C1 C2 . 1.353(4) no
C2 C3 . 1.401(5) no
C3 C4 . 1.360(5) no
C4 C5 . 1.395(4) no

loop_
_geom_hbond_atom_site_label_D
_geom_hbond_atom_site_label_H
_geom_hbond_atom_site_label_A
_geom_hbond_distance_DH
_geom_hbond_distance_HA
_geom_hbond_distance_DA
_geom_hbond_angle_DHA
_geom_hbond_publ_flag
N3 H3b O3 .86 2.106 2.963(6) 173.7 yes
C9 H9a O2 .96 2.475 3.331(5) 148.5 yes
